data_4323509
loop_
_publ_author_name
'William Lesueur'
'Euro Solari'
'Carlo Floriani'
'Angiola Chiesi-Villa'
'Corrado Rizzoli'

_publ_contact_author
;
     Dr. Corrado Rizzoli
     Universit\'a di Parma
     Dipartimento di Chimica Generale ed Inorganica,
     Chimica Analitica, Chimica Fisica
     Viale delle Scienze 78
     I-43100 Parma
     Italy
;
_publ_contact_author_email rizzoli@at@ipruniv.cce.unipr.it
_publ_contact_author_fax '[039]521 905 556'
_publ_contact_author_phone '[039]521 905 449'
_publ_section_title
;
 A Bidentate Bisphosphine Functioning in Intramolecular Aliphatic
 Metalation and as an NMR Spectroscopic Probe for the Metal Coordination
 Environment
;
_journal_name_full 'Inorganic Chemistry'
_journal_page_first 3354
_journal_page_last 3362
_journal_paper_doi 10.1021/ic9700819
_journal_volume 36
_journal_year 1997
_chemical_formula_sum 'C64 H54 P3 Pd'
_chemical_formula_weight 1022.45
_space_group_IT_number 15
_symmetry_cell_setting monoclinic
_symmetry_space_group_name_Hall '-C 2yc'
_symmetry_space_group_name_H-M 'C 1 2/c 1'
_atom_sites_solution_hydrogens difmap
_atom_sites_solution_primary direct
_atom_sites_solution_secondary difmap
_cell_angle_alpha 90.00(0)
_cell_angle_beta 92.45(2)
_cell_angle_gamma 90.00(0)
_cell_formula_units_Z 8.00
_cell_length_a 39.071(5)
_cell_length_b 13.657(4)
_cell_length_c 19.848(5)
_cell_measurement_reflns_used 295
_cell_measurement_temperature 25
_cell_measurement_theta_max 20.1
_cell_measurement_theta_min 12.6
_cell_volume 10581(4)
_computing_cell_refinement 'TEXSAN Software'
_computing_data_collection 'TEXSAN Software'
_computing_data_reduction 'TEXSAN Software'
_computing_structure_refinement 'SHELXS-93 (Sheldrick, 1993)'
_computing_structure_solution 'SHELXS-76 (Sheldrick, 1976)'
_diffrn_ambient_temperature 295
_diffrn_measurement_device 'Rigaku AFC6S'
_diffrn_measurement_method omega/2theta
_diffrn_radiation_monochromator graphite
_diffrn_radiation_source fine-focus_sealed_tube
_diffrn_radiation_type MoKa
_diffrn_radiation_wavelength 0.71069
_diffrn_reflns_av_R_equivalents 0.0630
_diffrn_reflns_av_sigmaI/netI 459.3167
_diffrn_reflns_limit_h_max 46
_diffrn_reflns_limit_h_min 0
_diffrn_reflns_limit_k_max 16
_diffrn_reflns_limit_k_min 0
_diffrn_reflns_limit_l_max 23
_diffrn_reflns_limit_l_min -23
_diffrn_reflns_number 9530
_diffrn_reflns_theta_max 25.05
_diffrn_reflns_theta_min 1.58
_diffrn_standards_decay_% 2.3
_diffrn_standards_interval_count 150
_diffrn_standards_number 3
_exptl_absorpt_coefficient_mu 0.4722
_exptl_absorpt_correction_T_max 1.000
_exptl_absorpt_correction_T_min 0.957
_exptl_absorpt_correction_type 'North et al. 1968'
_exptl_crystal_colour yellow
_exptl_crystal_density_diffrn 1.2837
_exptl_crystal_density_meas ?
_exptl_crystal_density_method not_measured
_exptl_crystal_description prism
_exptl_crystal_F_000 4232.0
_exptl_crystal_size_max 0.42
_exptl_crystal_size_mid 0.20
_exptl_crystal_size_min 0.18
_refine_diff_density_max .472
_refine_diff_density_min -.347
_refine_diff_density_rms .073
_refine_ls_extinction_method none
_refine_ls_goodness_of_fit_all 0.828
_refine_ls_goodness_of_fit_obs 1.161
_refine_ls_hydrogen_treatment fixed
_refine_ls_matrix_type full
_refine_ls_number_parameters 583
_refine_ls_number_reflns 9323
_refine_ls_number_restraints 26
_refine_ls_restrained_S_all 1.107
_refine_ls_restrained_S_obs 1.158
_refine_ls_R_factor_all 0.2222
_refine_ls_R_factor_obs 0.0470
_refine_ls_shift/esd_max 0.015
_refine_ls_shift/esd_mean 0.000
_refine_ls_structure_factor_coef Fsqd
_refine_ls_weighting_details 'w=1/[s^2^(Fo^2^)+( 0.0463P)^2^+0.0000P] where P=(Fo^2^+2Fc^2^)/3'
_refine_ls_weighting_scheme calc
_refine_ls_wR_factor_all 0.1684
_refine_ls_wR_factor_obs 0.1032
_reflns_number_observed 3496
_reflns_number_total 9323
_reflns_observed_criterion >2sigma(I)
_cod_data_source_file ic9700819_3.cif
_cod_data_source_block COMPLEX11
_cod_depositor_comments
;
The following automatic conversions were performed:

'_exptl_crystal_density_meas' value 'not_measured' was changed to '?'
- the value is perceived as not measured.

Automatic conversion script
Id: cif_fix_values 3008 2015-01-20 13:52:24Z robertas 

The following automatic conversions were performed:

'_refine_ls_weighting_scheme' value 'calc w=1/[s^2^(Fo^2^)+(
0.0463P)^2^+0.0000P] where P=(Fo^2^+2Fc^2^)/3' was changed to 'calc'.
New tag '_refine_ls_weighting_details' was created. The value of the
new tag was set to 'w=1/[s^2^(Fo^2^)+( 0.0463P)^2^+0.0000P] where
P=(Fo^2^+2Fc^2^)/3'.

Automatic conversion script
Id: cif_fix_values 3143 2015-03-26 13:38:13Z robertas 
;
_cod_original_cell_volume 10581.(4)
_cod_database_code 4323509

loop_
_symmetry_equiv_pos_as_xyz
'x, y, z'
'-x, y, -z+1/2'
'x+1/2, y+1/2, z'
'-x+1/2, y+1/2, -z+1/2'
'-x, -y, -z'
'x, -y, z-1/2'
'-x+1/2, -y+1/2, -z'
'x+1/2, -y+1/2, z-1/2'

loop_
_atom_site_aniso_label
_atom_site_aniso_U_11
_atom_site_aniso_U_22
_atom_site_aniso_U_33
_atom_site_aniso_U_23
_atom_site_aniso_U_13
_atom_site_aniso_U_12
PD1 0.0381(2) 0.0354(3) 0.0427(2) 0.0000(3) -0.0073(2) 0.0005(3)
P1 0.0372(9) 0.0391(10) 0.0489(10) 0.0027(7) -0.0075(8) 0.0009(7)
P2 0.0399(9) 0.0332(9) 0.0424(10) 0.0028(7) -0.0043(8) 0.0002(7)
P3 0.0465(10) 0.0381(10) 0.0456(10) -0.0014(8) -0.0025(8) -0.0011(8)
C1 0.0406(34) 0.0501(38) 0.0434(34) 0.0096(35) -0.0108(28) -0.0151(33)
C2 0.0449(41) 0.0603(43) 0.0608(46) 0.0107(38) -0.0019(36) -0.0012(34)
C3 0.0653(51) 0.0731(51) 0.0450(43) 0.0218(40) -0.0120(37) -0.0065(42)
C4 0.0729(48) 0.0817(54) 0.0368(36) 0.0096(40) -0.0031(34) -0.0183(44)
C5 0.0558(44) 0.0718(47) 0.0311(35) 0.0005(34) 0.0070(32) -0.0108(36)
C6 0.0388(37) 0.0522(39) 0.0393(37) 0.0059(32) -0.0009(30) -0.0147(31)
C7 0.0409(36) 0.0554(40) 0.0395(35) 0.0105(32) -0.0011(29) 0.0005(31)
C8 0.0351(36) 0.0497(38) 0.0361(37) -0.0079(31) 0.0058(30) -0.0018(31)
C9 0.0549(44) 0.0517(41) 0.0559(44) -0.0049(36) -0.0120(36) -0.0059(36)
C10 0.0576(51) 0.0596(51) 0.1103(71) -0.0140(49) -0.0147(49) -0.0139(41)
C11 0.0699(52) 0.0481(43) 0.0849(59) 0.0093(42) -0.0021(46) -0.0171(38)
C12 0.0566(44) 0.0413(38) 0.0582(43) 0.0000(33) -0.0041(35) -0.0078(33)
C13 0.0376(37) 0.0359(35) 0.0496(41) -0.0047(30) 0.0000(31) -0.0008(28)
C21 0.0427(40) 0.0471(40) 0.0569(42) 0.0043(33) -0.0175(34) 0.0031(33)
C22 0.0727(55) 0.0454(44) 0.0892(60) 0.0008(40) -0.0090(45) 0.0041(40)
C23 0.0958(70) 0.0439(48) 0.1283(79) 0.0198(48) -0.0231(63) -0.0114(48)
C24 0.0922(72) 0.0560(56) 0.1549(94) -0.0041(56) -0.0441(70) 0.0240(55)
C25 0.0564(55) 0.0728(61) 0.1662(93) -0.0143(63) -0.0047(56) 0.0270(49)
C26 0.0608(52) 0.0578(49) 0.1079(64) 0.0039(46) -0.0028(47) 0.0032(41)
C31 0.0422(38) 0.0458(37) 0.0499(40) -0.0020(31) -0.0045(32) 0.0035(29)
C32 0.0715(53) 0.0913(55) 0.0427(42) 0.0043(41) -0.0073(38) -0.0186(44)
C33 0.0937(66) 0.1267(76) 0.0535(51) 0.0282(51) 0.0198(48) -0.0334(60)
C34 0.0599(52) 0.0870(58) 0.0878(63) -0.0047(51) 0.0214(48) -0.0243(44)
C35 0.0864(64) 0.1341(80) 0.0619(56) 0.0022(53) -0.0025(48) -0.0516(58)
C36 0.0642(50) 0.0981(59) 0.0547(45) 0.0150(43) -0.0049(40) -0.0377(45)
C41 0.0360(37) 0.0428(36) 0.0378(36) -0.0025(30) -0.0036(30) 0.0037(29)
C42 0.0452(41) 0.0525(40) 0.0461(39) -0.0083(33) 0.0117(33) -0.0015(33)
C43 0.0646(51) 0.0711(51) 0.0529(45) -0.0061(38) -0.0004(40) 0.0210(43)
C44 0.0424(45) 0.0783(52) 0.0598(48) -0.0031(41) 0.0116(37) 0.0090(40)
C45 0.0422(44) 0.0699(51) 0.0685(50) 0.0045(42) 0.0058(38) 0.0010(38)
C46 0.0518(43) 0.0476(38) 0.0555(43) -0.0006(34) 0.0019(35) -0.0017(35)
C51 0.0452(41) 0.0324(35) 0.0494(42) 0.0074(31) -0.0097(34) -0.0035(30)
C52 0.0636(49) 0.0667(48) 0.0556(47) 0.0199(39) 0.0002(39) 0.0064(40)
C53 0.0888(62) 0.0928(61) 0.0564(52) 0.0157(46) 0.0118(45) 0.0023(50)
C54 0.1169(78) 0.0928(67) 0.0548(54) 0.0324(49) -0.0065(53) 0.0019(59)
C55 0.1139(76) 0.0952(67) 0.0785(65) 0.0385(55) -0.0046(57) 0.0394(58)
C56 0.0849(58) 0.0734(52) 0.0640(51) 0.0164(43) 0.0096(44) 0.0349(45)
C61 0.0568(44) 0.0343(34) 0.0512(43) -0.0051(31) 0.0067(36) -0.0104(31)
C62 0.0685(55) 0.1017(63) 0.0575(52) 0.0027(47) 0.0070(44) -0.0052(47)
C63 0.1109(80) 0.1395(87) 0.0511(53) 0.0028(54) 0.0365(56) 0.0003(70)
C64 0.0853(71) 0.1120(75) 0.0942(77) 0.0022(62) 0.0380(62) 0.0013(60)
C65 0.0715(59) 0.1177(74) 0.0798(62) 0.0037(57) 0.0085(51) -0.0145(53)
C66 0.0482(44) 0.0791(53) 0.0605(46) -0.0062(40) 0.0054(38) -0.0113(41)
C71 0.0410(37) 0.0512(39) 0.0368(37) -0.0098(31) 0.0038(29) 0.0014(31)
C72 0.0675(43) 0.0652(47) 0.0439(37) -0.0081(40) -0.0086(32) -0.0033(41)
C73 0.0846(53) 0.0866(58) 0.0534(43) 0.0133(48) -0.0100(38) -0.0105(49)
C74 0.0638(53) 0.1110(69) 0.0522(49) 0.0019(53) -0.0057(40) -0.0042(51)
C75 0.0592(50) 0.1168(72) 0.0490(49) -0.0262(50) -0.0043(39) -0.0137(50)
C76 0.0613(47) 0.0708(49) 0.0529(45) -0.0119(39) -0.0036(37) -0.0196(39)
C81 0.0603(48) 0.0458(41) 0.0503(44) -0.0010(33) 0.0013(37) 0.0066(35)
C82 0.0899(56) 0.0408(42) 0.0833(54) 0.0035(39) 0.0219(45) -0.0077(41)
C83 0.1591(98) 0.0329(45) 0.1232(81) -0.0110(49) 0.0309(72) -0.0020(55)
C84 0.171(11) 0.064(6) 0.102(8) -0.002(6) 0.030(7) 0.057(7)
C85 0.1007(71) 0.0874(68) 0.1140(74) 0.0184(59) 0.0382(57) 0.0438(59)
C86 0.0671(53) 0.0565(47) 0.0787(55) 0.0044(39) 0.0168(43) 0.0173(40)
C11S 0.122(9) 0.072(7) 0.118(10) 0.013(6) -0.020(7) 0.017(6)
C12S 0.1550(97) 0.0606(64) 0.1216(91) -0.0117(59) -0.0404(75) 0.0036(63)
C13S 0.214(12) 0.103(9) 0.107(8) 0.016(7) -0.080(8) 0.005(8)

loop_
_atom_site_label
_atom_site_fract_x
_atom_site_fract_y
_atom_site_fract_z
_atom_site_U_iso_or_equiv
_atom_site_thermal_displace_type
_atom_site_type_symbol
_atom_site_calc_flag
_atom_site_calc_attached_atom
_atom_site_aniso_ratio
PD1 0.13852(1) -0.00976(3) 0.07735(2) 0.0390(1) aniso Pd . . 1.60
P1 0.18702(4) -0.0332(1) 0.14772(8) 0.0420(6) aniso P . . 1.73
P2 0.12283(4) 0.1543(1) 0.07179(8) 0.0387(5) aniso P . . 1.51
P3 0.10704(4) -0.1309(1) 0.02451(8) 0.0435(6) aniso P . . 1.36
C1 0.1865(1) -0.0134(4) 0.2401(3) 0.0451(21) aniso C . . 2.56
C2 0.2064(2) -0.0701(5) 0.2846(4) 0.0555(26) aniso C . . 1.64
C3 0.2075(2) -0.0552(5) 0.3537(4) 0.0615(28) aniso C . . 3.00
C4 0.1874(2) 0.0190(6) 0.3792(3) 0.0640(26) aniso C . . 2.83
C5 0.1677(2) 0.0786(5) 0.3362(3) 0.0528(25) aniso C . . 2.61
C6 0.1668(2) 0.0644(4) 0.2667(3) 0.0435(23) aniso C . . 2.19
C7 0.1437(2) 0.1297(4) 0.2235(3) 0.0454(20) aniso C . . 1.81
C8 0.1617(2) 0.2124(4) 0.1872(3) 0.0401(22) aniso C . . 1.79
C9 0.1859(2) 0.2682(5) 0.2216(3) 0.0546(26) aniso C . . 1.88
C10 0.2006(2) 0.3473(5) 0.1906(4) 0.0764(34) aniso C . . 3.11
C11 0.1912(2) 0.3727(5) 0.1259(4) 0.0678(31) aniso C . . 2.46
C12 0.1672(2) 0.3170(4) 0.0907(3) 0.0522(25) aniso C . . 1.74
C13 0.1526(1) 0.2349(4) 0.1205(3) 0.0411(22) aniso C . . 1.51
C21 0.2050(2) -0.1564(4) 0.1460(3) 0.0495(24) aniso C . . 2.52
C22 0.1846(2) -0.2346(5) 0.1639(4) 0.0694(30) aniso C . . 2.16
C23 0.1971(2) -0.3313(5) 0.1609(5) 0.0901(37) aniso C . . 3.89
C24 0.2288(3) -0.3516(6) 0.1408(5) 0.1024(43) aniso C . . 4.58
C25 0.2487(2) -0.2755(7) 0.1238(5) 0.0987(42) aniso C . . 4.70
C26 0.2371(2) -0.1799(5) 0.1247(4) 0.0757(33) aniso C . . 1.99
C31 0.2237(2) 0.0409(4) 0.1247(3) 0.0462(21) aniso C . . 1.45
C32 0.2259(2) 0.0672(6) 0.0579(3) 0.0688(28) aniso C . . 2.60
C33 0.2531(2) 0.1225(7) 0.0357(4) 0.0908(39) aniso C . . 5.04
C34 0.2782(2) 0.1509(6) 0.0802(4) 0.0777(34) aniso C . . 2.69
C35 0.2757(2) 0.1310(7) 0.1467(4) 0.0943(37) aniso C . . 3.20
C36 0.2489(2) 0.0746(6) 0.1694(3) 0.0725(31) aniso C . . 3.25
C41 0.0815(1) 0.1820(4) 0.1084(3) 0.0390(21) aniso C . . 1.49
C42 0.0756(2) 0.2678(4) 0.1438(3) 0.0477(22) aniso C . . 1.80
C43 0.0437(2) 0.2829(5) 0.1700(3) 0.0630(30) aniso C . . 1.98
C44 0.0173(2) 0.2179(6) 0.1608(4) 0.0599(26) aniso C . . 2.26
C45 0.0233(2) 0.1319(5) 0.1255(4) 0.0601(29) aniso C . . 1.78
C46 0.0552(2) 0.1137(4) 0.1000(3) 0.0517(22) aniso C . . 1.19
C51 0.1177(2) 0.2147(4) -0.0104(3) 0.0426(23) aniso C . . 2.10
C52 0.1398(2) 0.1871(5) -0.0606(4) 0.0621(28) aniso C . . 2.09
C53 0.1367(2) 0.2245(6) -0.1252(4) 0.0791(32) aniso C . . 2.06
C54 0.1115(2) 0.2930(7) -0.1395(4) 0.0884(39) aniso C . . 3.39
C55 0.0898(2) 0.3201(6) -0.0914(5) 0.0961(42) aniso C . . 4.25
C56 0.0931(2) 0.2829(5) -0.0263(4) 0.0739(30) aniso C . . 2.89
C61 0.0687(2) -0.1536(4) 0.0710(3) 0.0473(21) aniso C . . 2.13
C62 0.0717(2) -0.1670(6) 0.1396(4) 0.0758(32) aniso C . . 1.85
C63 0.0433(3) -0.1797(7) 0.1785(4) 0.0996(42) aniso C . . 4.00
C64 0.0113(3) -0.1740(7) 0.1491(5) 0.0962(40) aniso C . . 2.30
C65 0.0068(2) -0.1601(6) 0.0816(5) 0.0895(36) aniso C . . 1.90
C66 0.0353(2) -0.1498(5) 0.0423(3) 0.0625(27) aniso C . . 1.91
C71 0.0898(1) -0.1091(4) -0.0618(3) 0.0429(22) aniso C . . 1.82
C72 0.0843(2) -0.0115(5) -0.0812(3) 0.0592(26) aniso C . . 1.95
C73 0.0716(2) 0.0102(6) -0.1463(3) 0.0752(30) aniso C . . 2.22
C74 0.0653(2) -0.0634(7) -0.1924(4) 0.0759(35) aniso C . . 2.31
C75 0.0702(2) -0.1572(7) -0.1736(4) 0.0752(35) aniso C . . 3.59
C76 0.0827(2) -0.1824(5) -0.1090(3) 0.0618(27) aniso C . . 2.36
C81 0.1251(2) -0.2546(4) 0.0144(3) 0.0522(28) aniso C . . 1.46
C82 0.1059(2) -0.3403(5) 0.0221(4) 0.0708(29) aniso C . . 2.72
C83 0.1206(3) -0.4299(6) 0.0087(5) 0.1044(43) aniso C . . 5.43
C84 0.1539(3) -0.4362(7) -0.0113(5) 0.1115(49) aniso C . . 5.44
C85 0.1725(2) -0.3516(7) -0.0191(5) 0.0997(40) aniso C . . 3.43
C86 0.1580(2) -0.2619(5) -0.0055(4) 0.0671(31) aniso C . . 2.16
C1SA 0.0678(5) 0.4655(18) 0.3131(10) 0.1047(53) iso C . . 2.49
C2SA 0.0533(3) 0.5280(18) 0.2646(14) 0.1137(47) iso C . . 3.28
C3SA 0.0721(6) 0.5570(14) 0.2102(11) 0.1437(55) iso C . . 4.79
C4SA 0.1054(5) 0.5234(15) 0.2043(7) 0.1135(62) iso C . . 0.00
C5SA 0.1199(3) 0.4609(15) 0.2528(10) 0.1112(71) iso C . . 0.00
C6SA 0.1011(5) 0.4319(14) 0.3072(8) 0.0988(83) iso C . . 0.00
C1SB 0.0737(4) 0.4466(13) 0.3241(7) 0.0824(60) iso C . . 0.00
C2SB 0.0485(3) 0.5060(12) 0.2939(7) 0.0840(47) iso C . . 0.00
C3SB 0.0548(4) 0.5543(11) 0.2340(7) 0.0758(44) iso C . . 0.00
C4SB 0.0861(5) 0.5432(13) 0.2043(7) 0.0900(53) iso C . . 0.00
C5SB 0.1113(3) 0.4838(16) 0.2346(11) 0.1168(67) iso C . . 0.00
C6SB 0.1050(4) 0.4355(15) 0.2945(11) 0.135(11) iso C . . 0.00
C11S 0.0059(3) 0.4051(7) 0.0161(6) 0.1223(89) aniso C . . 0.00
C12S -0.0108(3) 0.4268(7) -0.0409(5) 0.1550(97) aniso C . . 0.00
C13S 0.0161(3) 0.4806(9) 0.0574(5) 0.214(12) aniso C . . 0.00
H2 0.22210(0) -0.13130(0) 0.26390(0) 0.0800(0) iso H . C2 1.00
H3 0.22330(0) -0.10170(0) 0.38700(0) 0.0800(0) iso H . C3 1.00
H4 0.18880(0) 0.03240(0) 0.43340(0) 0.0800(0) iso H . C4 1.00
H5 0.15310(0) 0.13690(0) 0.35660(0) 0.0800(0) iso H . C5 1.00
H71 0.12080(0) 0.09370(0) 0.18060(0) 0.0800(0) iso H . C7 1.00
H72 0.12210(0) 0.15900(0) 0.26380(0) 0.0800(0) iso H . C7 1.00
H9 0.16080(0) 0.33600(0) 0.03900(0) 0.0800(0) iso H . C12 1.00
H10 0.20410(0) 0.43590(0) 0.10240(0) 0.0800(0) iso H . C11 1.00
H11 0.22080(0) 0.39340(0) 0.22050(0) 0.0800(0) iso H . C10 1.00
H12 0.19430(0) 0.25120(0) 0.27510(0) 0.0800(0) iso H . C9 1.00
H22 0.15910(0) -0.22130(0) 0.18110(0) 0.0800(0) iso H . C22 1.00
H23 0.18030(0) -0.39200(0) 0.17740(0) 0.0800(0) iso H . C23 1.00
H24 0.23870(0) -0.42620(0) 0.14000(0) 0.0800(0) iso H . C24 1.00
H25 0.27600(0) -0.28970(0) 0.10620(0) 0.0800(0) iso H . C25 1.00
H26 0.25480(0) -0.11910(0) 0.10980(0) 0.0800(0) iso H . C26 1.00
H32 0.20670(0) 0.04170(0) 0.02070(0) 0.0800(0) iso H . C32 1.00
H33 0.25540(0) 0.14060(0) -0.01710(0) 0.0800(0) iso H . C33 1.00
H34 0.30030(0) 0.19650(0) 0.06580(0) 0.0800(0) iso H . C34 1.00
H35 0.29660(0) 0.15360(0) 0.18640(0) 0.0800(0) iso H . C35 1.00
H36 0.24790(0) 0.05470(0) 0.22420(0) 0.0800(0) iso H . C36 1.00
H42 0.09510(0) 0.32060(0) 0.15240(0) 0.0800(0) iso H . C42 1.00
H43 0.03830(0) 0.35150(0) 0.19900(0) 0.0800(0) iso H . C43 1.00
H44 -0.00820(0) 0.22970(0) 0.18230(0) 0.0800(0) iso H . C44 1.00
H45 0.00210(0) 0.07710(0) 0.11910(0) 0.0800(0) iso H . C45 1.00
H46 0.05880(0) 0.04620(0) 0.07250(0) 0.0800(0) iso H . C46 1.00
H52 0.16040(0) 0.13310(0) -0.05030(0) 0.0800(0) iso H . C52 1.00
H53 0.15420(0) 0.20230(0) -0.16540(0) 0.0800(0) iso H . C53 1.00
H54 0.10860(0) 0.32310(0) -0.19320(0) 0.0800(0) iso H . C54 1.00
H55 0.06900(0) 0.37470(0) -0.10570(0) 0.0800(0) iso H . C55 1.00
H56 0.07510(0) 0.30550(0) 0.00940(0) 0.0800(0) iso H . C56 1.00
H62 0.09660(0) -0.17150(0) 0.16570(0) 0.0800(0) iso H . C62 1.00
H63 0.04590(0) -0.18850(0) 0.23540(0) 0.0800(0) iso H . C63 1.00
H64 -0.01250(0) -0.17990(0) 0.18200(0) 0.0800(0) iso H . C64 1.00
H65 -0.02010(0) -0.15430(0) 0.05890(0) 0.0800(0) iso H . C65 1.00
H66 0.03060(0) -0.13730(0) -0.01090(0) 0.0800(0) iso H . C66 1.00
H72 0.08890(0) 0.04730(0) -0.04570(0) 0.0800(0) iso H . C7 1.00
H73 0.06630(0) 0.08830(0) -0.16060(0) 0.0800(0) iso H . C73 1.00
H74 0.05370(0) -0.04370(0) -0.24340(0) 0.0800(0) iso H . C74 1.00
H75 0.06370(0) -0.21680(0) -0.21130(0) 0.0800(0) iso H . C75 1.00
H76 0.08630(0) -0.25780(0) -0.09640(0) 0.0800(0) iso H . C76 1.00
H82 0.08060(0) -0.33820(0) 0.03740(0) 0.0800(0) iso H . C82 1.00
H83 0.10660(0) -0.49900(0) 0.01320(0) 0.0800(0) iso H . C83 1.00
H84 0.16620(0) -0.50780(0) -0.02360(0) 0.0800(0) iso H . C84 1.00
H85 0.19990(0) -0.35590(0) -0.03630(0) 0.0800(0) iso H . C85 1.00
H86 0.17390(0) -0.19510(0) -0.01210(0) 0.0800(0) iso H . C86 1.00
H11S 0.01020(0) 0.32860(0) 0.03220(0) 0.0800(0) iso H . C11S 1.00
H12S -0.01920(0) 0.36750(0) -0.07520(0) 0.0800(0) iso H . C12S 1.00
H13S 0.02860(0) 0.46260(0) 0.10920(0) 0.0800(0) iso H . C13S 1.00

loop_
_atom_type_symbol
_atom_type_description
_atom_type_scat_dispersion_real
_atom_type_scat_dispersion_imag
_atom_type_scat_source
Pd Pd -.9988 1.0072 'International Tables Vol C Tables 4.2.6.8 and 6.1.1.4'
P P .1023 .0942 'International Tables Vol C Tables 4.2.6.8 and 6.1.1.4'
C C .0033 .0016 'International Tables Vol C Tables 4.2.6.8 and 6.1.1.4'
H H .0000 .0000 'International Tables Vol C Tables 4.2.6.8 and 6.1.1.4'

loop_
_geom_angle_atom_site_label_1
_geom_angle_atom_site_label_2
_geom_angle_atom_site_label_3
_geom_angle
_geom_angle_publ_flag
P2 PD1 P3 122.7(1) yes
P1 PD1 P3 125.7(1) yes
P1 PD1 P2 111.6(1) yes
PD1 P1 C31 113.6(2) yes
PD1 P1 C21 114.8(2) yes
PD1 P1 C1 122.0(2) yes
C21 P1 C31 101.5(3) yes
C1 P1 C31 102.0(3) yes
C1 P1 C21 100.0(3) yes
PD1 P2 C51 119.7(2) yes
PD1 P2 C41 114.5(2) yes
PD1 P2 C13 113.0(2) yes
C41 P2 C51 101.2(3) yes
C13 P2 C51 103.9(3) yes
C13 P2 C41 102.4(2) yes
PD1 P3 C81 120.7(3) yes
PD1 P3 C71 118.6(2) yes
PD1 P3 C61 109.2(2) yes
C71 P3 C81 100.0(3) yes
C61 P3 C81 103.1(3) yes
C61 P3 C71 102.9(3) yes
P1 C1 C6 120.2(4) yes
P1 C1 C2 121.2(5) yes
C2 C1 C6 118.5(6) yes
C1 C2 C3 122.8(6) yes
C2 C3 C4 118.3(7) yes
C3 C4 C5 120.7(6) yes
C4 C5 C6 121.2(6) yes
C1 C6 C5 118.7(6) yes
C5 C6 C7 118.0(6) yes
C1 C6 C7 123.3(5) yes
C6 C7 C8 115.4(6) yes
C7 C8 C13 120.6(5) yes
C7 C8 C9 119.8(5) yes
C9 C8 C13 119.6(6) yes
C8 C9 C10 120.2(6) yes
C9 C10 C11 121.2(7) yes
C10 C11 C12 119.2(7) yes
C11 C12 C13 120.6(6) yes
C8 C13 C12 119.1(5) yes
P2 C13 C12 121.0(4) yes
P2 C13 C8 119.8(4) yes
P1 C21 C26 125.2(5) yes
P1 C21 C22 118.6(5) yes
C22 C21 C26 116.1(6) yes
C21 C22 C23 120.4(7) yes
C22 C23 C24 122.0(7) yes
C23 C24 C25 117.6(9) yes
C24 C25 C26 122.1(8) yes
C21 C26 C25 121.8(7) yes
P1 C31 C36 124.8(5) yes
P1 C31 C32 117.8(5) yes
C32 C31 C36 117.4(6) yes
C31 C32 C33 121.7(6) yes
C32 C33 C34 119.5(7) yes
C33 C34 C35 120.0(8) yes
C34 C35 C36 120.9(7) yes
C31 C36 C35 120.3(6) yes
P2 C41 C46 118.1(4) yes
P2 C41 C42 122.7(4) yes
C42 C41 C46 119.2(6) yes
C41 C42 C43 119.1(5) yes
C42 C43 C44 122.6(6) yes
C43 C44 C45 118.2(7) yes
C44 C45 C46 120.5(7) yes
C41 C46 C45 120.4(5) yes
P2 C51 C56 124.2(5) yes
P2 C51 C52 117.8(5) yes
C52 C51 C56 118.0(6) yes
C51 C52 C53 122.0(7) yes
C52 C53 C54 118.4(7) yes
C53 C54 C55 120.2(8) yes
C54 C55 C56 121.3(8) yes
C51 C56 C55 120.1(7) yes
P3 C61 C66 124.0(5) yes
P3 C61 C62 119.2(6) yes
C62 C61 C66 116.5(6) yes
C61 C62 C63 122.1(8) yes
C62 C63 C64 119.7(8) yes
C63 C64 C65 121(1) yes
C64 C65 C66 119.6(9) yes
C61 C66 C65 121.4(7) yes
P3 C71 C76 124.5(4) yes
P3 C71 C72 117.1(4) yes
C72 C71 C76 118.4(5) yes
C71 C72 C73 120.0(6) yes
C72 C73 C74 120.5(7) yes
C73 C74 C75 119.5(7) yes
C74 C75 C76 122.0(8) yes
C71 C76 C75 119.6(7) yes
P3 C81 C86 117.9(5) yes
P3 C81 C82 122.9(5) yes
C82 C81 C86 119.1(6) yes
C81 C82 C83 119.3(8) yes
C82 C83 C84 121.0(8) yes
C83 C84 C85 119.3(9) yes
C84 C85 C86 119.9(8) yes
C81 C86 C85 121.4(7) yes
C3SB C1SA C6SB 100(1) yes
C2SB C1SA C6SB 138(2) yes
C2SB C1SA C3SB 38(1) yes
C1SB C1SA C6SB 56(3) yes
C1SB C1SA C3SB 157(4) yes
C1SB C1SA C2SB 165(5) yes
C6SA C1SA C6SB 9.5(9) yes
C6SA C1SA C3SB 110(1) yes
C6SA C1SA C2SB 148(2) yes
C6SA C1SA C1SB 47(3) yes
C2SA C1SA C6SB 111(2) yes
C2SA C1SA C3SB 10.4(7) yes
C2SA C1SA C2SB 28(1) yes
C2SA C1SA C1SB 167(4) yes
C2SA C1SA C6SA 120(2) yes
C1SA C2SA C4SB 105(1) yes
C1SA C2SA C3SB 149(2) yes
C1SA C2SA C2SB 43(2) yes
C1SA C2SA C1SB 3(1) yes
C1SA C2SA C3SA 120(2) yes
C3SB C2SA C4SB 45(2) yes
C2SB C2SA C4SB 147(2) yes
C2SB C2SA C3SB 168(3) yes
C1SB C2SA C4SB 102(1) yes
C1SB C2SA C3SB 146(2) yes
C1SB C2SA C2SB 45(1) yes
C3SA C2SA C4SB 16(1) yes
C3SA C2SA C3SB 29(2) yes
C3SA C2SA C2SB 163(2) yes
C3SA C2SA C1SB 117(1) yes
C2SA C3SA C5SB 96(1) yes
C2SA C3SA C4SB 126(3) yes
C2SA C3SA C3SB 24(1) yes
C2SA C3SA C4SA 120(2) yes
C4SB C3SA C5SB 30(2) yes
C3SB C3SA C5SB 120(2) yes
C3SB C3SA C4SB 150(4) yes
C4SA C3SA C5SB 24.2(9) yes
C4SA C3SA C4SB 7(2) yes
C4SA C3SA C3SB 144(2) yes
C3SA C4SA C5SB 113(2) yes
C3SA C4SA C4SB 5(1) yes
C3SA C4SA C5SA 120(2) yes
C4SB C4SA C5SB 117(3) yes
C5SA C4SA C5SB 8(1) yes
C5SA C4SA C4SB 124(2) yes
C4SA C5SA C6SB 120(2) yes
C4SA C5SA C5SB 12(2) yes
C4SA C5SA C4SB 20(1) yes
C4SA C5SA C6SA 120(1) yes
C5SB C5SA C6SB 109(2) yes
C4SB C5SA C6SB 101(1) yes
C4SB C5SA C5SB 10(2) yes
C6SA C5SA C6SB 2(1) yes
C6SA C5SA C5SB 109(2) yes
C6SA C5SA C4SB 100(1) yes
C1SA C6SA C5SA 120(2) yes
C5SA C6SA C6SB 8(5) yes
C5SA C6SA C5SB 19(1) yes
C5SA C6SA C1SB 135(2) yes
C1SA C6SA C6SB 121(5) yes
C1SA C6SA C5SB 101(2) yes
C1SA C6SA C1SB 15(1) yes
C5SB C6SA C6SB 21(5) yes
C1SB C6SA C6SB 136(5) yes
C1SB C6SA C5SB 116(2) yes
C2SA C1SB C6SA 108(1) yes
C1SA C1SB C6SA 118(4) yes
C1SA C1SB C2SA 10(3) yes
C6SA C1SB C6SB 9(1) yes
C6SA C1SB C2SB 129(2) yes
C2SA C1SB C6SB 99(1) yes
C2SA C1SB C2SB 20.6(8) yes
C1SA C1SB C6SB 110(4) yes
C1SA C1SB C2SB 11(3) yes
C2SB C1SB C6SB 120(1) yes
C2SA C2SB C1SB 114(2) yes
C1SA C2SB C1SB 4(1) yes
C1SA C2SB C2SA 110(2) yes
C1SB C2SB C3SB 120(1) yes
C2SA C2SB C3SB 6(1) yes
C1SA C2SB C3SB 116(2) yes
C3SA C3SB C2SB 133(2) yes
C2SA C3SB C2SB 6(1) yes
C2SA C3SB C3SA 127(3) yes
C1SA C3SB C2SB 26.3(9) yes
C1SA C3SB C3SA 106(2) yes
C1SA C3SB C2SA 21(1) yes
C2SB C3SB C4SB 120(1) yes
C3SA C3SB C4SB 12(2) yes
C2SA C3SB C4SB 114(2) yes
C1SA C3SB C4SB 94(1) yes
C5SA C4SB C3SB 116(1) yes
C4SA C4SB C3SB 152(2) yes
C4SA C4SB C5SA 36(1) yes
C3SA C4SB C3SB 18(2) yes
C3SA C4SB C5SA 134(3) yes
C3SA C4SB C4SA 169(3) yes
C2SA C4SB C3SB 21.0(8) yes
C2SA C4SB C5SA 95(1) yes
C2SA C4SB C4SA 131(2) yes
C2SA C4SB C3SA 39(2) yes
C3SB C4SB C5SB 120(2) yes
C5SA C4SB C5SB 4.0(9) yes
C4SA C4SB C5SB 32(2) yes
C3SA C4SB C5SB 138(3) yes
C2SA C4SB C5SB 99(1) yes
C6SA C5SB C4SB 115(1) yes
C5SA C5SB C4SB 166(3) yes
C5SA C5SB C6SA 52(2) yes
C4SA C5SB C4SB 31(2) yes
C4SA C5SB C6SA 146(2) yes
C4SA C5SB C5SA 160(3) yes
C3SA C5SB C4SB 12(1) yes
C3SA C5SB C6SA 103(1) yes
C3SA C5SB C5SA 154(3) yes
C3SA C5SB C4SA 43(2) yes
C4SB C5SB C6SB 120(1) yes
C6SA C5SB C6SB 5(1) yes
C5SA C5SB C6SB 48(2) yes
C4SA C5SB C6SB 151(2) yes
C3SA C5SB C6SB 108(1) yes
C1SB C6SB C5SB 120(1) yes
C6SA C6SB C5SB 154(5) yes
C6SA C6SB C1SB 35(5) yes
C5SA C6SB C5SB 23(1) yes
C5SA C6SB C1SB 143(2) yes
C5SA C6SB C6SA 170(6) yes
C1SA C6SB C5SB 106(1) yes
C1SA C6SB C1SB 14(1) yes
C1SA C6SB C6SA 49(5) yes
C1SA C6SB C5SA 129(2) yes
C12S C11S C13S 118(1) yes

loop_
_geom_bond_atom_site_label_1
_geom_bond_atom_site_label_2
_geom_bond_distance
_geom_bond_publ_flag
PD1 P1 2.328(2) yes
PD1 P2 2.324(2) yes
PD1 P3 2.289(2) yes
P1 C1 1.854(6) yes
P1 C21 1.824(6) yes
P1 C31 1.829(7) yes
P2 C13 1.845(5) yes
P2 C41 1.838(5) yes
P2 C51 1.831(6) yes
P3 C61 1.819(8) yes
P3 C71 1.838(6) yes
P3 C81 1.845(6) yes
C1 C2 1.388(9) yes
C1 C6 1.426(8) yes
C2 C3 1.39(1) yes
C3 C4 1.39(1) yes
C4 C5 1.39(1) yes
C5 C6 1.392(8) yes
C6 C7 1.510(9) yes
C7 C8 1.527(9) yes
C8 C9 1.37(1) yes
C8 C13 1.390(8) yes
C9 C10 1.38(1) yes
C10 C11 1.37(1) yes
C11 C12 1.37(1) yes
C12 C13 1.400(8) yes
C21 C22 1.39(1) yes
C21 C26 1.38(1) yes
C22 C23 1.41(1) yes
C23 C24 1.35(1) yes
C24 C25 1.35(1) yes
C25 C26 1.38(1) yes
C31 C32 1.380(9) yes
C31 C36 1.38(1) yes
C32 C33 1.39(1) yes
C33 C34 1.35(1) yes
C34 C35 1.36(1) yes
C35 C36 1.39(1) yes
C41 C42 1.391(8) yes
C41 C46 1.393(8) yes
C42 C43 1.39(1) yes
C43 C44 1.37(1) yes
C44 C45 1.39(1) yes
C45 C46 1.39(1) yes
C51 C52 1.40(1) yes
C51 C56 1.37(1) yes
C52 C53 1.38(1) yes
C53 C54 1.38(1) yes
C54 C55 1.36(1) yes
C55 C56 1.39(1) yes
C61 C62 1.37(1) yes
C61 C66 1.40(1) yes
C62 C63 1.39(1) yes
C63 C64 1.36(1) yes
C64 C65 1.36(1) yes
C65 C66 1.39(1) yes
C71 C72 1.401(9) yes
C71 C76 1.391(9) yes
C72 C73 1.396(9) yes
C73 C74 1.37(1) yes
C74 C75 1.35(1) yes
C75 C76 1.40(1) yes
C81 C82 1.40(1) yes
C81 C86 1.36(1) yes
C82 C83 1.38(1) yes
C83 C84 1.38(1) yes
C84 C85 1.38(1) yes
C85 C86 1.38(1) yes
C1SA C2SA 1.39(3) yes
C1SA C6SA 1.39(2) yes
C1SA C1SB 0.40(2) yes
C1SA C2SB 1.00(2) yes
C1SA C3SB 2.03(2) yes
C1SA C6SB 1.57(2) yes
C2SA C3SA 1.39(3) yes
C2SA C1SB 1.78(2) yes
C2SA C2SB 0.69(3) yes
C2SA C3SB 0.71(3) yes
C2SA C4SB 1.80(2) yes
C3SA C4SA 1.39(3) yes
C3SA C3SB 0.84(2) yes
C3SA C4SB 0.59(3) yes
C3SA C5SB 1.88(2) yes
C4SA C5SA 1.39(2) yes
C4SA C4SB 0.80(2) yes
C4SA C5SB 0.83(2) yes
C5SA C6SA 1.39(2) yes
C5SA C4SB 1.96(2) yes
C5SA C5SB 0.58(2) yes
C5SA C6SB 1.09(2) yes
C6SA C1SB 1.15(2) yes
C6SA C5SB 1.67(2) yes
C6SA C6SB 0.30(2) yes
C1SB C2SB 1.39(2) yes
C1SB C6SB 1.39(2) yes
C2SB C3SB 1.39(2) yes
C3SB C4SB 1.39(2) yes
C4SB C5SB 1.39(2) yes
C5SB C6SB 1.39(3) yes
C11S C12S 1.32(1) yes
C11S C13S 1.37(1) yes
